data_4074708
loop_
_publ_author_name
'Yang, Xiao-Juan'
'Wang, Yuzhong'
'Quillian, Brandon'
'Wei, Pingrong'
'Chen, Zhongfang'
'Schleyer, Paul v. R.'
'Robinson, Gregory H.'

_publ_section_title
;
 Syntheses, Structures, and Bonding of Cp2M(ER)2Compounds (Cp = C5H5; M =
 Ti, Zr; E = Ga, In; R = C6H3-2,6-(2,4,6-i-Pr3C6H2)2)
;
_journal_issue 4
_journal_name_full Organometallics
_journal_page_first 925
_journal_paper_doi 10.1021/om050825n
_journal_volume 25
_journal_year 2006
_chemical_formula_sum 'C41 H54 In Ti0.5'
_chemical_formula_weight 685.61
_chemical_name_systematic
; 
 ? 
;
_space_group_IT_number 60
_symmetry_cell_setting orthorhombic
_symmetry_space_group_name_Hall '-P 2n 2ab'
_symmetry_space_group_name_H-M 'P b c n'
_atom_sites_solution_hydrogens geom
_atom_sites_solution_primary direct
_atom_sites_solution_secondary difmap
_audit_creation_method SHELXL-97
_cell_angle_alpha 90.00
_cell_angle_beta 90.00
_cell_angle_gamma 90.00
_cell_formula_units_Z 8
_cell_length_a 15.7984(8)
_cell_length_b 17.7455(9)
_cell_length_c 29.5189(15)
_cell_measurement_temperature 273(2)
_cell_volume 8275.6(7)
_computing_structure_refinement 'SHELXL-97 (Sheldrick, 1997)'
_computing_structure_solution 'SHELXS-97 (Sheldrick, 1990)'
_diffrn_ambient_temperature 273(2)
_diffrn_measured_fraction_theta_full 0.994
_diffrn_measured_fraction_theta_max 0.994
_diffrn_radiation_monochromator graphite
_diffrn_radiation_source 'fine-focus sealed tube'
_diffrn_radiation_type MoK\a
_diffrn_radiation_wavelength 0.71073
_diffrn_reflns_av_R_equivalents 0.0215
_diffrn_reflns_av_sigmaI/netI 0.0134
_diffrn_reflns_limit_h_max 18
_diffrn_reflns_limit_h_min -18
_diffrn_reflns_limit_k_max 21
_diffrn_reflns_limit_k_min -21
_diffrn_reflns_limit_l_max 35
_diffrn_reflns_limit_l_min -32
_diffrn_reflns_number 47729
_diffrn_reflns_theta_full 25.00
_diffrn_reflns_theta_max 25.00
_diffrn_reflns_theta_min 1.86
_exptl_absorpt_coefficient_mu 0.683
_exptl_absorpt_correction_T_max 0.7960
_exptl_absorpt_correction_T_min 0.7264
_exptl_absorpt_correction_type multi-scan
_exptl_absorpt_process_details 'Bruker SADABS'
_exptl_crystal_colour dark
_exptl_crystal_density_diffrn 1.101
_exptl_crystal_density_method 'not measured'
_exptl_crystal_F_000 2880
_exptl_crystal_size_max 0.50
_exptl_crystal_size_mid 0.40
_exptl_crystal_size_min 0.35
_refine_diff_density_max 0.775
_refine_diff_density_min -0.250
_refine_diff_density_rms 0.083
_refine_ls_extinction_method none
_refine_ls_goodness_of_fit_ref 1.088
_refine_ls_hydrogen_treatment constr
_refine_ls_matrix_type full
_refine_ls_number_parameters 384
_refine_ls_number_reflns 7249
_refine_ls_number_restraints 0
_refine_ls_restrained_S_all 1.088
_refine_ls_R_factor_all 0.0678
_refine_ls_R_factor_gt 0.0490
_refine_ls_shift/su_max 0.073
_refine_ls_shift/su_mean 0.013
_refine_ls_structure_factor_coef Fsqd
_refine_ls_weighting_details 'calc w=1/[\s^2^(Fo^2^)+(0.1106P)^2^+4.9530P] where P=(Fo^2^+2Fc^2^)/3'
_refine_ls_weighting_scheme calc
_refine_ls_wR_factor_gt 0.1564
_refine_ls_wR_factor_ref 0.1999
_reflns_number_gt 5005
_reflns_number_total 7249
_reflns_threshold_expression >2sigma(I)
_cod_data_source_file om050825nsi20050923_014911.cif
_cod_data_source_block uga400
_cod_depositor_comments
;
The following automatic conversions were performed:

'_refine_ls_hydrogen_treatment' value 'CONSTR' changed to 'constr'
according to /home/saulius/struct/CIF-dictionaries/cif_core.dic
dictionary named 'cif_core.dic' version 2.4.1 from 2010-06-29.

Automatic conversion script
Id: cif_fix_values 1715 2011-07-08 13:25:40Z adriana 
;
_cod_original_sg_symbol_H-M Pbcn
_cod_original_formula_sum 'C41 H54 In Ti0.50'
_cod_database_code 4074708

loop_
_symmetry_equiv_pos_as_xyz
'x, y, z'
'-x+1/2, -y+1/2, z+1/2'
'-x, y, -z+1/2'
'x+1/2, -y+1/2, -z'
'-x, -y, -z'
'x-1/2, y-1/2, -z-1/2'
'x, -y, z-1/2'
'-x-1/2, y-1/2, z'

loop_
_atom_site_label
_atom_site_type_symbol
_atom_site_fract_x
_atom_site_fract_y
_atom_site_fract_z
_atom_site_U_iso_or_equiv
_atom_site_adp_type
_atom_site_occupancy
_atom_site_symmetry_multiplicity
_atom_site_calc_flag
_atom_site_refinement_flags
Ti1 Ti 0.0000 0.22955(6) 0.7500 0.0699(3) Uani 1 2 d S
In1 In -0.002447(16) 0.127152(18) 0.683812(10) 0.07146(18) Uani 1 1 d .
C1 C -0.0143(2) 0.0583(2) 0.62182(14) 0.0665(9) Uani 1 1 d .
C2 C -0.0899(2) 0.0546(2) 0.59704(14) 0.0705(9) Uani 1 1 d .
C3 C -0.0973(3) 0.0038(2) 0.56071(14) 0.0811(11) Uani 1 1 d .
H3A H -0.1481 0.0004 0.5450 0.097 Uiso 1 1 calc R
C4 C -0.0305(3) -0.0406(3) 0.54821(16) 0.0844(12) Uani 1 1 d .
H4A H -0.0365 -0.0749 0.5246 0.101 Uiso 1 1 calc R
C5 C 0.0456(3) -0.0344(3) 0.57062(16) 0.0848(12) Uani 1 1 d .
H5A H 0.0915 -0.0634 0.5614 0.102 Uiso 1 1 calc R
C6 C 0.0543(2) 0.0147(2) 0.60691(14) 0.0716(10) Uani 1 1 d .
C7 C -0.1623(3) 0.1066(2) 0.60655(14) 0.0733(10) Uani 1 1 d .
C8 C -0.1605(3) 0.1808(3) 0.58864(16) 0.0866(12) Uani 1 1 d .
C9 C -0.2301(3) 0.2272(3) 0.59609(18) 0.0986(15) Uani 1 1 d .
H9A H -0.2289 0.2760 0.5846 0.118 Uiso 1 1 calc R
C10 C -0.3003(3) 0.2042(3) 0.6196(2) 0.1027(16) Uani 1 1 d .
C11 C -0.3012(3) 0.1322(3) 0.63661(19) 0.0996(15) Uani 1 1 d .
H11A H -0.3485 0.1161 0.6527 0.120 Uiso 1 1 calc R
C12 C -0.2339(3) 0.0825(3) 0.63066(16) 0.0834(12) Uani 1 1 d .
C13 C -0.0877(4) 0.2076(3) 0.5597(2) 0.1058(16) Uani 1 1 d .
H13A H -0.0410 0.1720 0.5639 0.127 Uiso 1 1 calc R
C14 C -0.1124(6) 0.2050(5) 0.5107(2) 0.169(3) Uani 1 1 d .
H14A H -0.1320 0.1553 0.5033 0.254 Uiso 1 1 calc R
H14B H -0.0642 0.2172 0.4923 0.254 Uiso 1 1 calc R
H14C H -0.1567 0.2409 0.5052 0.254 Uiso 1 1 calc R
C15 C -0.0550(5) 0.2866(4) 0.5735(3) 0.158(3) Uani 1 1 d .
H15A H -0.0399 0.2864 0.6050 0.237 Uiso 1 1 calc R
H15B H -0.0987 0.3233 0.5684 0.237 Uiso 1 1 calc R
H15C H -0.0063 0.2992 0.5556 0.237 Uiso 1 1 calc R
C16 C -0.3767(4) 0.2562(5) 0.6267(3) 0.159(3) Uani 1 1 d .
H16A H -0.3479 0.2998 0.6133 0.191 Uiso 1 1 calc R
C17 C -0.3806(6) 0.2891(6) 0.6692(4) 0.224(6) Uani 1 1 d .
H17A H -0.4291 0.3216 0.6708 0.337 Uiso 1 1 calc R
H17B H -0.3302 0.3180 0.6744 0.337 Uiso 1 1 calc R
H17C H -0.3852 0.2505 0.6918 0.337 Uiso 1 1 calc R
C18 C -0.4371(6) 0.2514(6) 0.5904(3) 0.227(5) Uani 1 1 d .
H18A H -0.4827 0.2859 0.5959 0.341 Uiso 1 1 calc R
H18B H -0.4589 0.2010 0.5887 0.341 Uiso 1 1 calc R
H18C H -0.4099 0.2640 0.5623 0.341 Uiso 1 1 calc R
C19 C -0.2399(3) 0.0025(3) 0.64803(19) 0.0990(14) Uani 1 1 d .
H19A H -0.1838 -0.0206 0.6457 0.119 Uiso 1 1 calc R
C20 C -0.3022(4) -0.0442(4) 0.6192(3) 0.143(2) Uani 1 1 d .
H20A H -0.2841 -0.0438 0.5881 0.214 Uiso 1 1 calc R
H20B H -0.3578 -0.0228 0.6214 0.214 Uiso 1 1 calc R
H20C H -0.3033 -0.0952 0.6301 0.214 Uiso 1 1 calc R
C21 C -0.2672(6) -0.0005(5) 0.6969(3) 0.150(3) Uani 1 1 d .
H21A H -0.2690 -0.0520 0.7068 0.226 Uiso 1 1 calc R
H21B H -0.3224 0.0216 0.6998 0.226 Uiso 1 1 calc R
H21C H -0.2276 0.0271 0.7151 0.226 Uiso 1 1 calc R
C22 C 0.1399(2) 0.0247(2) 0.62845(14) 0.0754(10) Uani 1 1 d .
C23 C 0.1690(3) -0.0267(3) 0.66169(16) 0.0850(12) Uani 1 1 d .
C24 C 0.2479(4) -0.0156(3) 0.68090(18) 0.1013(16) Uani 1 1 d .
H24A H 0.2671 -0.0498 0.7025 0.122 Uiso 1 1 calc R
C25 C 0.2988(3) 0.0439(4) 0.6692(2) 0.1075(16) Uani 1 1 d .
C26 C 0.2704(3) 0.0935(3) 0.63521(19) 0.1039(15) Uani 1 1 d .
H26A H 0.3050 0.1332 0.6262 0.125 Uiso 1 1 calc R
C27 C 0.1911(3) 0.0843(3) 0.61471(17) 0.0868(12) Uani 1 1 d .
C28 C 0.1181(3) -0.0950(3) 0.6746(2) 0.1077(16) Uani 1 1 d .
H28A H 0.0605 -0.0872 0.6632 0.129 Uiso 1 1 calc R
C29 C 0.1537(5) -0.1650(4) 0.6503(3) 0.166(3) Uani 1 1 d .
H29A H 0.1210 -0.2084 0.6585 0.248 Uiso 1 1 calc R
H29B H 0.2116 -0.1724 0.6591 0.248 Uiso 1 1 calc R
H29C H 0.1506 -0.1576 0.6181 0.248 Uiso 1 1 calc R
C30 C 0.1116(5) -0.1062(5) 0.7248(3) 0.180(4) Uani 1 1 d .
H30A H 0.0880 -0.0618 0.7385 0.270 Uiso 1 1 calc R
H30B H 0.1669 -0.1153 0.7371 0.270 Uiso 1 1 calc R
H30C H 0.0757 -0.1486 0.7311 0.270 Uiso 1 1 calc R
C31 C 0.3850(4) 0.0565(6) 0.6906(3) 0.155(3) Uani 1 1 d .
H31A H 0.3835 0.0239 0.7174 0.186 Uiso 1 1 calc R
C32 C 0.4532(5) 0.0246(8) 0.6638(5) 0.266(7) Uani 1 1 d .
H32A H 0.4364 -0.0238 0.6525 0.399 Uiso 1 1 calc R
H32B H 0.5027 0.0191 0.6823 0.399 Uiso 1 1 calc R
H32C H 0.4656 0.0575 0.6388 0.399 Uiso 1 1 calc R
C33 C 0.3932(6) 0.1323(5) 0.7101(4) 0.226(6) Uani 1 1 d .
H33A H 0.4481 0.1377 0.7236 0.339 Uiso 1 1 calc R
H33B H 0.3503 0.1396 0.7327 0.339 Uiso 1 1 calc R
H33C H 0.3864 0.1693 0.6866 0.339 Uiso 1 1 calc R
C34 C 0.1669(3) 0.1348(3) 0.5754(2) 0.1060(17) Uani 1 1 d .
H34A H 0.1066 0.1265 0.5694 0.127 Uiso 1 1 calc R
C35 C 0.1785(7) 0.2185(4) 0.5849(3) 0.168(3) Uani 1 1 d .
H35A H 0.1470 0.2321 0.6115 0.253 Uiso 1 1 calc R
H35B H 0.1582 0.2471 0.5595 0.253 Uiso 1 1 calc R
H35C H 0.2374 0.2291 0.5896 0.253 Uiso 1 1 calc R
C36 C 0.2149(5) 0.1118(4) 0.5332(2) 0.152(3) Uani 1 1 d .
H36A H 0.2065 0.0590 0.5276 0.228 Uiso 1 1 calc R
H36B H 0.2742 0.1215 0.5374 0.228 Uiso 1 1 calc R
H36C H 0.1945 0.1402 0.5078 0.228 Uiso 1 1 calc R
C37 C -0.0951(8) 0.3273(5) 0.7457(6) 0.179(5) Uani 1 1 d .
H37A H -0.0794 0.3803 0.7416 0.215 Uiso 1 1 calc R
C38 C -0.1150(8) 0.2817(13) 0.7129(3) 0.188(6) Uani 1 1 d .
H38A H -0.1169 0.2951 0.6807 0.225 Uiso 1 1 calc R
C39 C -0.1464(6) 0.2176(8) 0.7312(7) 0.196(6) Uani 1 1 d .
H39A H -0.1742 0.1758 0.7155 0.235 Uiso 1 1 calc R
C40 C -0.1429(5) 0.2307(7) 0.7775(4) 0.147(3) Uani 1 1 d .
H40A H -0.1661 0.1978 0.8011 0.177 Uiso 1 1 calc R
C41 C -0.1097(5) 0.2968(7) 0.7838(3) 0.132(2) Uani 1 1 d .
H41A H -0.1060 0.3226 0.8130 0.159 Uiso 1 1 calc R

loop_
_atom_site_aniso_label
_atom_site_aniso_U_11
_atom_site_aniso_U_22
_atom_site_aniso_U_33
_atom_site_aniso_U_23
_atom_site_aniso_U_13
_atom_site_aniso_U_12
Ti1 0.0822(7) 0.0668(6) 0.0606(6) 0.000 -0.0073(4) 0.000
In1 0.0770(3) 0.0728(3) 0.0645(3) -0.00609(12) -0.00391(12) 0.00063(12)
C1 0.067(2) 0.066(2) 0.066(2) -0.0026(18) 0.0008(17) -0.0002(16)
C2 0.061(2) 0.077(2) 0.073(2) -0.0026(19) -0.0027(18) 0.0010(18)
C3 0.069(2) 0.091(3) 0.083(3) -0.014(2) -0.013(2) -0.001(2)
C4 0.079(3) 0.090(3) 0.085(3) -0.018(2) -0.005(2) 0.004(2)
C5 0.070(3) 0.091(3) 0.094(3) -0.017(2) 0.003(2) 0.011(2)
C6 0.060(2) 0.079(2) 0.075(2) -0.0061(19) -0.0016(18) 0.0033(18)
C7 0.065(2) 0.084(3) 0.071(2) -0.009(2) -0.0085(18) 0.0075(19)
C8 0.083(3) 0.093(3) 0.084(3) -0.002(2) -0.007(2) 0.013(2)
C9 0.099(4) 0.093(3) 0.104(4) -0.011(3) -0.019(3) 0.028(3)
C10 0.077(3) 0.121(4) 0.110(4) -0.026(3) -0.013(3) 0.030(3)
C11 0.066(3) 0.120(4) 0.112(4) -0.020(3) 0.003(2) 0.011(3)
C12 0.065(2) 0.095(3) 0.090(3) -0.012(2) -0.005(2) 0.003(2)
C13 0.106(4) 0.096(3) 0.116(4) 0.021(3) 0.014(3) 0.021(3)
C14 0.206(8) 0.193(7) 0.109(5) 0.008(5) 0.040(5) 0.039(6)
C15 0.157(7) 0.125(5) 0.193(8) 0.012(5) 0.033(6) -0.025(5)
C16 0.106(4) 0.190(7) 0.181(7) -0.065(6) -0.030(5) 0.069(5)
C17 0.174(8) 0.278(12) 0.222(10) -0.140(9) -0.032(7) 0.118(8)
C18 0.148(7) 0.330(13) 0.203(9) -0.014(9) -0.038(7) 0.139(8)
C19 0.073(3) 0.102(3) 0.122(4) -0.002(3) 0.015(3) -0.004(2)
C20 0.121(5) 0.129(5) 0.178(7) -0.022(5) 0.004(5) -0.022(4)
C21 0.172(7) 0.146(6) 0.134(5) 0.023(5) 0.027(5) -0.016(5)
C22 0.059(2) 0.089(3) 0.079(3) -0.008(2) 0.0006(19) 0.0033(19)
C23 0.066(2) 0.099(3) 0.090(3) -0.006(2) -0.006(2) 0.010(2)
C24 0.069(3) 0.128(4) 0.106(4) 0.013(3) -0.006(3) 0.009(3)
C25 0.069(3) 0.150(5) 0.103(4) 0.000(4) -0.015(3) 0.002(3)
C26 0.078(3) 0.122(4) 0.112(4) 0.001(3) 0.006(3) -0.021(3)
C27 0.070(2) 0.099(3) 0.091(3) -0.004(3) 0.000(2) -0.003(2)
C28 0.086(3) 0.107(4) 0.130(4) 0.033(3) -0.016(3) -0.001(3)
C29 0.159(7) 0.104(5) 0.234(9) 0.006(5) -0.033(6) 0.009(5)
C30 0.148(7) 0.225(9) 0.168(7) 0.077(7) -0.009(6) -0.054(6)
C31 0.078(4) 0.218(9) 0.171(7) 0.006(6) -0.027(4) -0.026(5)
C32 0.067(5) 0.370(17) 0.361(16) 0.107(14) -0.017(7) 0.000(7)
C33 0.178(9) 0.182(8) 0.319(14) 0.065(9) -0.149(10) -0.077(7)
C34 0.080(3) 0.124(4) 0.113(4) 0.026(3) -0.006(3) -0.021(3)
C35 0.232(10) 0.115(5) 0.157(7) 0.020(5) 0.006(7) -0.001(6)
C36 0.186(7) 0.173(6) 0.097(4) 0.012(4) -0.006(5) -0.019(5)
C37 0.166(9) 0.094(5) 0.278(16) 0.031(7) 0.022(10) 0.051(6)
C38 0.155(10) 0.314(17) 0.095(5) 0.025(8) -0.013(5) 0.136(12)
C39 0.086(5) 0.210(12) 0.291(15) -0.140(12) -0.066(8) 0.052(6)
C40 0.084(4) 0.165(8) 0.193(10) 0.061(7) 0.026(5) 0.030(5)
C41 0.120(5) 0.156(7) 0.121(6) -0.042(5) 0.000(4) 0.034(6)

loop_
_atom_type_symbol
_atom_type_description
_atom_type_scat_dispersion_real
_atom_type_scat_dispersion_imag
_atom_type_scat_source
C C 0.0033 0.0016 'International Tables Vol C Tables 4.2.6.8 and 6.1.1.4'
H H 0.0000 0.0000 'International Tables Vol C Tables 4.2.6.8 and 6.1.1.4'
Ti Ti 0.2776 0.4457 'International Tables Vol C Tables 4.2.6.8 and 6.1.1.4'
In In -0.7276 1.3100 'International Tables Vol C Tables 4.2.6.8 and 6.1.1.4'

loop_
_geom_angle_atom_site_label_1
_geom_angle_atom_site_label_2
_geom_angle_atom_site_label_3
_geom_angle
_geom_angle_site_symmetry_1
_geom_angle_site_symmetry_3
C38 Ti1 C37 32.7(4) 3_556 3_556
C38 Ti1 C38 132.8(12) 3_556 .
C37 Ti1 C38 103.7(9) 3_556 .
C38 Ti1 C41 54.1(3) 3_556 3_556
C37 Ti1 C41 31.8(3) 3_556 3_556
C38 Ti1 C41 100.2(5) . 3_556
C38 Ti1 C37 103.7(9) 3_556 .
C37 Ti1 C37 82.0(6) 3_556 .
C38 Ti1 C37 32.7(4) . .
C41 Ti1 C37 94.4(5) 3_556 .
C38 Ti1 C41 100.2(5) 3_556 .
C37 Ti1 C41 94.4(5) 3_556 .
C38 Ti1 C41 54.1(3) . .
C41 Ti1 C41 118.3(7) 3_556 .
C37 Ti1 C41 31.8(3) . .
C38 Ti1 C39 33.4(4) 3_556 3_556
C37 Ti1 C39 54.6(4) 3_556 3_556
C38 Ti1 C39 154.9(5) . 3_556
C41 Ti1 C39 54.8(3) 3_556 3_556
C37 Ti1 C39 135.5(6) . 3_556
C41 Ti1 C39 131.9(6) . 3_556
C38 Ti1 C40 54.4(4) 3_556 3_556
C37 Ti1 C40 52.9(3) 3_556 3_556
C38 Ti1 C40 125.1(4) . 3_556
C41 Ti1 C40 31.8(3) 3_556 3_556
C37 Ti1 C40 126.2(6) . 3_556
C41 Ti1 C40 147.3(5) . 3_556
C39 Ti1 C40 33.7(4) 3_556 3_556
C38 Ti1 C39 154.9(5) 3_556 .
C37 Ti1 C39 135.5(6) 3_556 .
C38 Ti1 C39 33.4(4) . .
C41 Ti1 C39 131.9(6) 3_556 .
C37 Ti1 C39 54.6(4) . .
C41 Ti1 C39 54.8(3) . .
C39 Ti1 C39 169.8(7) 3_556 .
C40 Ti1 C39 146.5(4) 3_556 .
C38 Ti1 C40 125.1(4) 3_556 .
C37 Ti1 C40 126.2(6) 3_556 .
C38 Ti1 C40 54.4(4) . .
C41 Ti1 C40 147.3(5) 3_556 .
C37 Ti1 C40 52.9(3) . .
C41 Ti1 C40 31.8(3) . .
C39 Ti1 C40 146.5(4) 3_556 .
C40 Ti1 C40 179.0(6) 3_556 .
C39 Ti1 C40 33.7(4) . .
C38 Ti1 In1 85.1(5) 3_556 3_556
C37 Ti1 In1 117.7(5) 3_556 3_556
C38 Ti1 In1 129.1(5) . 3_556
C41 Ti1 In1 130.7(2) 3_556 3_556
C37 Ti1 In1 124.3(4) . 3_556
C41 Ti1 In1 92.7(3) . 3_556
C39 Ti1 In1 75.9(3) 3_556 3_556
C40 Ti1 In1 103.9(4) 3_556 3_556
C39 Ti1 In1 97.1(6) . 3_556
C40 Ti1 In1 76.80(18) . 3_556
C38 Ti1 In1 129.1(5) 3_556 .
C37 Ti1 In1 124.3(4) 3_556 .
C38 Ti1 In1 85.1(5) . .
C41 Ti1 In1 92.7(3) 3_556 .
C37 Ti1 In1 117.6(5) . .
C41 Ti1 In1 130.7(2) . .
C39 Ti1 In1 97.1(6) 3_556 .
C40 Ti1 In1 76.80(18) 3_556 .
C39 Ti1 In1 75.9(3) . .
C40 Ti1 In1 103.9(4) . .
In1 Ti1 In1 94.16(4) 3_556 .
C1 In1 Ti1 169.99(11) . .
C6 C1 C2 118.0(4) . .
C6 C1 In1 120.0(3) . .
C2 C1 In1 122.0(3) . .
C3 C2 C1 119.9(4) . .
C3 C2 C7 118.4(3) . .
C1 C2 C7 121.6(4) . .
C4 C3 C2 120.8(4) . .
C3 C4 C5 119.9(4) . .
C6 C5 C4 120.5(4) . .
C5 C6 C1 120.8(4) . .
C5 C6 C22 119.3(4) . .
C1 C6 C22 119.9(4) . .
C12 C7 C8 119.2(4) . .
C12 C7 C2 121.6(4) . .
C8 C7 C2 119.2(4) . .
C9 C8 C7 118.4(5) . .
C9 C8 C13 120.3(5) . .
C7 C8 C13 121.2(4) . .
C10 C9 C8 122.9(5) . .
C9 C10 C11 118.1(5) . .
C9 C10 C16 121.8(6) . .
C11 C10 C16 120.0(6) . .
C10 C11 C12 122.4(5) . .
C11 C12 C7 119.1(5) . .
C11 C12 C19 120.3(4) . .
C7 C12 C19 120.6(4) . .
C8 C13 C14 109.8(5) . .
C8 C13 C15 113.0(5) . .
C14 C13 C15 111.6(6) . .
C17 C16 C18 132.2(7) . .
C17 C16 C10 114.4(6) . .
C18 C16 C10 112.5(6) . .
C20 C19 C12 110.9(5) . .
C20 C19 C21 109.1(5) . .
C12 C19 C21 112.1(5) . .
C27 C22 C23 120.2(4) . .
C27 C22 C6 119.2(4) . .
C23 C22 C6 120.6(4) . .
C24 C23 C22 119.0(5) . .
C24 C23 C28 119.5(5) . .
C22 C23 C28 121.4(4) . .
C25 C24 C23 122.3(5) . .
C24 C25 C26 118.2(5) . .
C24 C25 C31 122.3(6) . .
C26 C25 C31 119.4(6) . .
C25 C26 C27 121.3(5) . .
C22 C27 C26 118.8(5) . .
C22 C27 C34 121.8(4) . .
C26 C27 C34 119.2(5) . .
C30 C28 C23 113.1(5) . .
C30 C28 C29 112.3(6) . .
C23 C28 C29 109.7(5) . .
C32 C31 C25 112.5(8) . .
C32 C31 C33 120.3(9) . .
C25 C31 C33 112.1(7) . .
C27 C34 C35 114.0(5) . .
C27 C34 C36 110.2(5) . .
C35 C34 C36 110.7(6) . .
C41 C37 C38 110.5(12) . .
C41 C37 Ti1 75.4(5) . .
C38 C37 Ti1 74.3(5) . .
C39 C38 C37 108.3(10) . .
C39 C38 Ti1 76.2(5) . .
C37 C38 Ti1 72.9(6) . .
C38 C39 C40 103.8(9) . .
C38 C39 Ti1 70.4(5) . .
C40 C39 Ti1 73.6(4) . .
C41 C40 C39 107.9(9) . .
C41 C40 Ti1 71.1(4) . .
C39 C40 Ti1 72.7(5) . .
C40 C41 C37 109.5(9) . .
C40 C41 Ti1 77.1(4) . .
C37 C41 Ti1 72.8(5) . .

loop_
_geom_bond_atom_site_label_1
_geom_bond_atom_site_label_2
_geom_bond_distance
_geom_bond_site_symmetry_2
Ti1 C38 2.315(8) 3_556
Ti1 C37 2.299(8) 3_556
Ti1 C38 2.315(7) .
Ti1 C41 2.329(7) 3_556
Ti1 C37 2.299(8) .
Ti1 C41 2.329(7) .
Ti1 C39 2.388(8) 3_556
Ti1 C40 2.400(7) 3_556
Ti1 C39 2.388(8) .
Ti1 C40 2.400(7) .
Ti1 In1 2.6685(8) 3_556
Ti1 In1 2.6684(8) .
In1 C1 2.209(4) .
C1 C6 1.402(5) .
C1 C2 1.403(5) .
C2 C3 1.405(5) .
C2 C7 1.496(5) .
C3 C4 1.367(6) .
C4 C5 1.377(7) .
C5 C6 1.388(6) .
C6 C22 1.504(5) .
C7 C12 1.404(6) .
C7 C8 1.420(6) .
C8 C9 1.390(7) .
C8 C13 1.511(7) .
C9 C10 1.370(8) .
C10 C11 1.372(7) .
C10 C16 1.535(7) .
C11 C12 1.393(6) .
C12 C19 1.511(7) .
C13 C14 1.497(9) .
C13 C15 1.549(9) .
C16 C17 1.383(10) .
C16 C18 1.439(10) .
C19 C20 1.543(8) .
C19 C21 1.505(8) .
C22 C27 1.392(6) .
C22 C23 1.415(6) .
C23 C24 1.384(7) .
C23 C28 1.504(7) .
C24 C25 1.372(8) .
C25 C26 1.409(8) .
C25 C31 1.517(8) .
C26 C27 1.401(7) .
C27 C34 1.514(7) .
C28 C30 1.501(10) .
C28 C29 1.539(9) .
C31 C32 1.452(14) .
C31 C33 1.469(12) .
C34 C35 1.523(8) .
C34 C36 1.515(9) .
C37 C41 1.268(13) .
C37 C38 1.300(15) .
C38 C39 1.354(15) .
C39 C40 1.387(17) .
C40 C41 1.298(12) .
